data_7160728
loop_
_publ_author_name
'Fordyce, Chloe D.'
'Robinson, Callum J.'
'Rudebusch, Gabriel E.'

_publ_section_title
;
 Anthracene-isatoic anhydride hybrids for bioconjugation: chromophores
 with nucleophile dependent response.
;
_journal_issue 39
_journal_name_full 'Organic &amp; biomolecular chemistry'
_journal_page_first 8937
_journal_page_last 8947
_journal_paper_doi 10.1039/d5ob01187f
_journal_volume 23
_journal_year 2025
_chemical_formula_sum 'C39 H51 N O3 Si2'
_chemical_formula_weight 637.98
_space_group_crystal_system monoclinic
_space_group_IT_number 15
_space_group_name_Hall '-C 2yc'
_space_group_name_H-M_alt 'C 1 2/c 1'
_atom_sites_solution_hydrogens geom
_atom_sites_solution_primary dual
_atom_sites_solution_secondary difmap
_audit_creation_method SHELXL-2019/3
_audit_update_record
;
2025-06-24 deposited with the CCDC.	2025-09-09 downloaded from the CCDC.
;
_cell_angle_alpha 90
_cell_angle_beta 98.830(4)
_cell_angle_gamma 90
_cell_formula_units_Z 8
_cell_length_a 35.629(3)
_cell_length_b 14.3002(9)
_cell_length_c 14.2548(9)
_cell_measurement_reflns_used 9643
_cell_measurement_temperature 150(2)
_cell_measurement_theta_max 28.3107
_cell_measurement_theta_min 2.1689
_cell_volume 7176.8(9)
_computing_cell_refinement 'SAINT V8.40B (Bruker, 2020)'
_computing_data_collection 'Apex5 v2023.9-2 (Bruker, 2023)'
_computing_data_reduction 'SAINT V8.40B (Bruker, 2020)'
_computing_structure_refinement
;  
SHELXL-2019/2 (Sheldrick, 2015a, 2019), 
SHELXLE Rev1719 (H\"ubschle et al., 2011)
;
_computing_structure_solution 'SHELXT (Sheldrick, 2015b)'
_diffrn_ambient_temperature 150(2)
_diffrn_detector_area_resol_mean 7.4074
_diffrn_detector_type 'PhotonII charge-integrating pixel array (CPAD)'
_diffrn_measured_fraction_theta_full 0.999
_diffrn_measured_fraction_theta_max 0.995
_diffrn_measurement_device 'three circle diffractometer'
_diffrn_measurement_device_type 'Bruker AXS D8 Quest'
_diffrn_measurement_method 'omega and phi scans'
_diffrn_radiation_monochromator 'Triumph curved graphite crystal'
_diffrn_radiation_type MoK\a
_diffrn_radiation_wavelength 0.71073
_diffrn_reflns_av_R_equivalents 0.0502
_diffrn_reflns_av_unetI/netI 0.0648
_diffrn_reflns_Laue_measured_fraction_full 0.999
_diffrn_reflns_Laue_measured_fraction_max 0.995
_diffrn_reflns_limit_h_max 47
_diffrn_reflns_limit_h_min -46
_diffrn_reflns_limit_k_max 19
_diffrn_reflns_limit_k_min -19
_diffrn_reflns_limit_l_max 19
_diffrn_reflns_limit_l_min -19
_diffrn_reflns_number 41353
_diffrn_reflns_point_group_measured_fraction_full 0.999
_diffrn_reflns_point_group_measured_fraction_max 0.995
_diffrn_reflns_theta_full 25.242
_diffrn_reflns_theta_max 28.385
_diffrn_reflns_theta_min 2.245
_diffrn_source 'fine focus sealed tube X-ray source'
_diffrn_source_current '30 mA'
_diffrn_source_voltage '50 kV'
_exptl_absorpt_coefficient_mu 0.136
_exptl_absorpt_correction_T_max 0.7457
_exptl_absorpt_correction_T_min 0.5912
_exptl_absorpt_correction_type multi-scan
_exptl_absorpt_process_details
;
 SADABS 2016/2: Krause, L., Herbst-Irmer, R., Sheldrick G.M. & Stalke D.,
 J. Appl. Cryst. 48 (2015) 3-10
;
_exptl_crystal_colour orange
_exptl_crystal_density_diffrn 1.181
_exptl_crystal_description block
_exptl_crystal_F_000 2752
_exptl_crystal_size_max 0.450
_exptl_crystal_size_mid 0.410
_exptl_crystal_size_min 0.320
_refine_diff_density_max 0.426
_refine_diff_density_min -0.327
_refine_diff_density_rms 0.050
_refine_ls_extinction_method none
_refine_ls_goodness_of_fit_ref 1.063
_refine_ls_hydrogen_treatment constr
_refine_ls_matrix_type full
_refine_ls_number_parameters 749
_refine_ls_number_reflns 8951
_refine_ls_number_restraints 1493
_refine_ls_restrained_S_all 1.040
_refine_ls_R_factor_all 0.0609
_refine_ls_R_factor_gt 0.0521
_refine_ls_shift/su_max 0.005
_refine_ls_shift/su_mean 0.000
_refine_ls_structure_factor_coef Fsqd
_refine_ls_weighting_details 'w=1/[\s^2^(Fo^2^)+(0.0425P)^2^+7.8911P] where P=(Fo^2^+2Fc^2^)/3'
_refine_ls_weighting_scheme calc
_refine_ls_wR_factor_gt 0.1433
_refine_ls_wR_factor_ref 0.1491
_reflns_Friedel_coverage 0.000
_reflns_number_gt 7490
_reflns_number_total 8951
_reflns_threshold_expression 'I > 2\s(I)'
_cod_data_source_file d5ob01187f2.cif
_cod_data_source_block GER_3_73_0m
_cod_depositor_comments 'Adding full bibliography for 7160728.cif.'
_cod_original_sg_symbol_H-M 'C 2/c'
_cod_database_code 7160728
_shelx_shelxl_version_number 2019/3
_shelx_space_group_comment
;
The symmetry employed for this shelxl refinement is uniquely defined
by the following loop, which should always be used as a source of
symmetry information in preference to the above space-group names.
They are only intended as comments.
;
_shelx_estimated_absorpt_t_min 0.941
_shelx_estimated_absorpt_t_max 0.958

loop_
_space_group_symop_operation_xyz
'x, y, z'
'-x, y, -z+1/2'
'x+1/2, y+1/2, z'
'-x+1/2, y+1/2, -z+1/2'
'-x, -y, -z'
'x, -y, z-1/2'
'-x+1/2, -y+1/2, -z'
'x+1/2, -y+1/2, z-1/2'

loop_
_atom_site_label
_atom_site_type_symbol
_atom_site_fract_x
_atom_site_fract_y
_atom_site_fract_z
_atom_site_U_iso_or_equiv
_atom_site_adp_type
_atom_site_occupancy
_atom_site_site_symmetry_order
_atom_site_calc_flag
_atom_site_refinement_flags_posn
_atom_site_refinement_flags_adp
_atom_site_refinement_flags_occupancy
_atom_site_disorder_assembly
_atom_site_disorder_group
C2 C 0.26788(4) 0.61692(11) 0.39574(10) 0.0234(3) Uani 1 1 d . . . . .
C3 C 0.28262(4) 0.70909(11) 0.41505(11) 0.0276(3) Uani 1 1 d . . . . .
H3 H 0.307609 0.716912 0.448523 0.033 Uiso 1 1 calc R U . . .
C4 C 0.26129(5) 0.78587(11) 0.38607(12) 0.0301(3) Uani 1 1 d . . . . .
H4 H 0.271621 0.846642 0.398592 0.036 Uiso 1 1 calc R U . . .
C5 C 0.22386(5) 0.77543(11) 0.33747(12) 0.0299(3) Uani 1 1 d . . . . .
H5 H 0.209127 0.829370 0.318084 0.036 Uiso 1 1 calc R U . . .
C6 C 0.20864(4) 0.68856(11) 0.31805(11) 0.0273(3) Uani 1 1 d . . . . .
H6 H 0.183483 0.682922 0.284986 0.033 Uiso 1 1 calc R U . . .
C7 C 0.22998(4) 0.60615(11) 0.34672(10) 0.0235(3) Uani 1 1 d . . . . .
C1 C 0.28996(4) 0.53682(10) 0.42352(7) 0.0255(3) Uani 0.942(3) 1 d D U P A 1
C8 C 0.21458(4) 0.51579(10) 0.32706(7) 0.0256(3) Uani 0.942(3) 1 d D U P A 1
C9 C 0.23668(3) 0.43554(12) 0.35721(4) 0.0258(3) Uani 0.942(3) 1 d D U P A 1
C10 C 0.22144(5) 0.34412(10) 0.34195(9) 0.0311(4) Uani 0.942(3) 1 d D U P A 1
H10 H 0.195895 0.336177 0.312218 0.037 Uiso 0.942(3) 1 calc R U P A 1
C11 C 0.24351(6) 0.26649(13) 0.37002(16) 0.0334(4) Uani 0.942(3) 1 d D U P A 1
C12 C 0.28164(6) 0.27799(13) 0.41212(16) 0.0342(4) Uani 0.942(3) 1 d D U P A 1
C13 C 0.29690(5) 0.36482(10) 0.42901(9) 0.0306(4) Uani 0.942(3) 1 d D U P A 1
H13 H 0.322610 0.370977 0.458111 0.037 Uiso 0.942(3) 1 calc R U P A 1
C14 C 0.27482(3) 0.44640(12) 0.40363(4) 0.0258(3) Uani 0.942(3) 1 d D U P A 1
N1 N 0.22932(6) 0.17476(12) 0.35719(13) 0.0391(4) Uani 0.942(3) 1 d D U P A 1
C15 C 0.25137(8) 0.09701(15) 0.37838(17) 0.0437(5) Uani 0.942(3) 1 d D U P A 1
O1 O 0.23999(6) 0.01809(10) 0.36487(12) 0.0536(5) Uani 0.942(3) 1 d D U P A 1
O2 O 0.28842(5) 0.11017(10) 0.41771(12) 0.0464(4) Uani 0.942(3) 1 d D U P A 1
C16 C 0.30570(7) 0.19580(15) 0.43953(17) 0.0420(5) Uani 0.942(3) 1 d D U P A 1
O3 O 0.33791(5) 0.19599(14) 0.47647(16) 0.0567(5) Uani 0.942(3) 1 d D U P A 1
C17 C 0.18889(8) 0.15993(19) 0.3224(2) 0.0500(6) Uani 0.942(3) 1 d D U P A 1
H17A H 0.183625 0.174402 0.254440 0.075 Uiso 0.942(3) 1 calc R U P A 1
H17B H 0.173706 0.200915 0.356918 0.075 Uiso 0.942(3) 1 calc R U P A 1
H17C H 0.182311 0.094552 0.332527 0.075 Uiso 0.942(3) 1 calc R U P A 1
C1B C 0.21458(4) 0.51579(10) 0.32706(7) 0.0256(3) Uani 0.058(3) 1 d D U P A 2
C8B C 0.28996(4) 0.53682(10) 0.42352(7) 0.0255(3) Uani 0.058(3) 1 d D U P A 2
C9B C 0.27222(4) 0.4475(5) 0.40267(5) 0.027(2) Uani 0.058(3) 1 d D U P A 2
C10B C 0.29179(11) 0.36404(12) 0.42966(15) 0.030(3) Uani 0.058(3) 1 d D U P A 2
H10B H 0.317130 0.367168 0.462071 0.036 Uiso 0.058(3) 1 calc R U P A 2
C11B C 0.2748(4) 0.2759(6) 0.4099(19) 0.035(2) Uani 0.058(3) 1 d D U P A 2
C12B C 0.2374(4) 0.2664(7) 0.3622(19) 0.035(2) Uani 0.058(3) 1 d D U P A 2
C13B C 0.21744(11) 0.34318(12) 0.33451(14) 0.030(3) Uani 0.058(3) 1 d D U P A 2
H13B H 0.192182 0.338190 0.301890 0.036 Uiso 0.058(3) 1 calc R U P A 2
C14B C 0.23451(4) 0.4335(5) 0.35448(5) 0.027(2) Uani 0.058(3) 1 d D U P A 2
N1B N 0.2913(5) 0.1870(8) 0.4310(17) 0.043(2) Uani 0.058(3) 1 d D U P A 2
C15B C 0.2727(5) 0.1040(9) 0.4100(18) 0.044(2) Uani 0.058(3) 1 d D U P A 2
O1B O 0.2852(6) 0.0263(10) 0.4268(15) 0.050(3) Uani 0.058(3) 1 d D U P A 2
O2B O 0.2354(5) 0.1014(10) 0.3671(16) 0.046(2) Uani 0.058(3) 1 d D U P A 2
C16B C 0.2153(5) 0.1804(9) 0.3375(17) 0.040(2) Uani 0.058(3) 1 d D U P A 2
O3B O 0.1840(5) 0.1742(18) 0.2943(15) 0.043(3) Uani 0.058(3) 1 d D U P A 2
C17B C 0.3303(6) 0.182(2) 0.4822(19) 0.047(3) Uani 0.058(3) 1 d D U P A 2
H17D H 0.344068 0.131880 0.455570 0.070 Uiso 0.058(3) 1 calc R U P A 2
H17E H 0.329695 0.169863 0.549512 0.070 Uiso 0.058(3) 1 calc R U P A 2
H17F H 0.343188 0.241925 0.475525 0.070 Uiso 0.058(3) 1 calc R U P A 2
C18 C 0.32777(5) 0.54614(12) 0.47451(11) 0.0289(3) Uani 1 1 d . . . . .
C19 C 0.35940(5) 0.54979(12) 0.51895(12) 0.0318(3) Uani 1 1 d . . . . .
C20 C 0.17718(5) 0.50516(12) 0.27484(11) 0.0296(3) Uani 1 1 d . . . . .
C21 C 0.14612(5) 0.49529(13) 0.22842(12) 0.0344(4) Uani 1 1 d . . . . .
Si1 Si 0.40562(2) 0.54789(3) 0.59754(3) 0.03011(12) Uani 1 1 d D . . . .
C22 C 0.39681(5) 0.59915(17) 0.71358(14) 0.0450(5) Uani 1 1 d D . . . .
H22 H 0.421267 0.597899 0.758605 0.054 Uiso 1 1 calc R U . . .
C23 C 0.36717(6) 0.5433(2) 0.75827(15) 0.0567(6) Uani 1 1 d D . . . .
H23A H 0.343185 0.541709 0.714202 0.085 Uiso 1 1 calc R U . . .
H23B H 0.363069 0.573352 0.817666 0.085 Uiso 1 1 calc R U . . .
H23C H 0.376354 0.479356 0.771426 0.085 Uiso 1 1 calc R U . . .
C24 C 0.38404(7) 0.70130(18) 0.69986(19) 0.0615(7) Uani 1 1 d D . . . .
H24A H 0.404500 0.738362 0.679579 0.092 Uiso 1 1 calc R U . . .
H24B H 0.378059 0.726104 0.759921 0.092 Uiso 1 1 calc R U . . .
H24C H 0.361410 0.704715 0.651296 0.092 Uiso 1 1 calc R U . . .
C25 C 0.43924(5) 0.62609(14) 0.54385(14) 0.0400(4) Uani 1 1 d D . . . .
H25 H 0.425441 0.686581 0.529754 0.048 Uiso 1 1 calc R U . . .
C26 C 0.47571(6) 0.6506(2) 0.6116(2) 0.0631(7) Uani 1 1 d D . . . .
H26A H 0.491654 0.594727 0.623393 0.095 Uiso 1 1 calc R U . . .
H26B H 0.469106 0.673485 0.671839 0.095 Uiso 1 1 calc R U . . .
H26C H 0.489640 0.699306 0.582966 0.095 Uiso 1 1 calc R U . . .
C27 C 0.44876(7) 0.59157(19) 0.44904(17) 0.0561(6) Uani 1 1 d D . . . .
H27A H 0.425197 0.580465 0.405126 0.084 Uiso 1 1 calc R U . . .
H27B H 0.463232 0.533187 0.458825 0.084 Uiso 1 1 calc R U . . .
H27C H 0.463958 0.638876 0.422239 0.084 Uiso 1 1 calc R U . . .
C28 C 0.41933(5) 0.42061(14) 0.61132(14) 0.0389(4) Uani 1 1 d D . . . .
H28 H 0.399322 0.389926 0.642764 0.047 Uiso 1 1 calc R U . . .
C29 C 0.45674(6) 0.40739(18) 0.67837(17) 0.0544(6) Uani 1 1 d D . . . .
H29A H 0.461156 0.340561 0.690674 0.082 Uiso 1 1 calc R U . . .
H29B H 0.455424 0.439827 0.738342 0.082 Uiso 1 1 calc R U . . .
H29C H 0.477623 0.433309 0.649110 0.082 Uiso 1 1 calc R U . . .
C30 C 0.41991(8) 0.36805(17) 0.51834(18) 0.0587(6) Uani 1 1 d D . . . .
H30A H 0.396364 0.380678 0.474914 0.088 Uiso 1 1 calc R U . . .
H30B H 0.422073 0.300771 0.531102 0.088 Uiso 1 1 calc R U . . .
H30C H 0.441678 0.388965 0.489317 0.088 Uiso 1 1 calc R U . . .
Si2 Si 0.10017(2) 0.47067(3) 0.15344(3) 0.03038(12) Uani 0.6964(15) 1 d D U P B 1
C31 C 0.06905(19) 0.5697(5) 0.1728(5) 0.0360(15) Uani 0.424(3) 1 d D U P B 3
H31 H 0.077428 0.593803 0.238538 0.043 Uiso 0.424(3) 1 calc R U P B 3
C32 C 0.02716(14) 0.5394(5) 0.1657(5) 0.0622(15) Uani 0.424(3) 1 d D U P B 3
H32A H 0.018304 0.514606 0.102062 0.093 Uiso 0.424(3) 1 calc R U P B 3
H32B H 0.011630 0.593523 0.177376 0.093 Uiso 0.424(3) 1 calc R U P B 3
H32C H 0.024924 0.490955 0.213108 0.093 Uiso 0.424(3) 1 calc R U P B 3
C33 C 0.0714(3) 0.6505(6) 0.1037(6) 0.0426(17) Uani 0.424(3) 1 d D U P B 3
H33A H 0.060968 0.630463 0.039242 0.064 Uiso 0.424(3) 1 calc R U P B 3
H33B H 0.097992 0.669033 0.105838 0.064 Uiso 0.424(3) 1 calc R U P B 3
H33C H 0.056742 0.703708 0.121857 0.064 Uiso 0.424(3) 1 calc R U P B 3
C34 C 0.0867(2) 0.3551(5) 0.2043(7) 0.0368(15) Uani 0.410(3) 1 d D U P B 3
H34 H 0.060062 0.340623 0.174729 0.044 Uiso 0.410(3) 1 calc R U P B 3
C35 C 0.0871(4) 0.3641(8) 0.3161(6) 0.048(2) Uani 0.410(3) 1 d D U P B 3
H35A H 0.064582 0.398617 0.328204 0.072 Uiso 0.410(3) 1 calc R U P B 3
H35B H 0.110033 0.397538 0.344760 0.072 Uiso 0.410(3) 1 calc R U P B 3
H35C H 0.086953 0.301474 0.344105 0.072 Uiso 0.410(3) 1 calc R U P B 3
C36 C 0.1112(3) 0.2725(7) 0.1856(6) 0.0448(19) Uani 0.410(3) 1 d D U P B 3
H36A H 0.107337 0.258603 0.117520 0.067 Uiso 0.410(3) 1 calc R U P B 3
H36B H 0.104207 0.217807 0.220573 0.067 Uiso 0.410(3) 1 calc R U P B 3
H36C H 0.138031 0.287655 0.206805 0.067 Uiso 0.410(3) 1 calc R U P B 3
C37 C 0.10922(8) 0.4609(2) 0.02732(17) 0.0367(6) Uani 0.6964(15) 1 d D U P B 1
H37 H 0.112879 0.526034 0.004887 0.044 Uiso 0.6964(15) 1 calc R U P B 1
C38 C 0.07404(10) 0.4218(2) -0.0360(2) 0.0547(8) Uani 0.6964(15) 1 d D U P B 1
H38A H 0.078120 0.422948 -0.102428 0.082 Uiso 0.6964(15) 1 calc R U P B 1
H38B H 0.051870 0.460151 -0.028788 0.082 Uiso 0.6964(15) 1 calc R U P B 1
H38C H 0.069638 0.357253 -0.017243 0.082 Uiso 0.6964(15) 1 calc R U P B 1
C39 C 0.1446(2) 0.4055(5) 0.0121(6) 0.0613(16) Uani 0.6964(15) 1 d D U P B 1
H39A H 0.149137 0.413693 -0.053444 0.092 Uiso 0.6964(15) 1 calc R U P B 1
H39B H 0.140639 0.339039 0.024255 0.092 Uiso 0.6964(15) 1 calc R U P B 1
H39C H 0.166599 0.428333 0.055861 0.092 Uiso 0.6964(15) 1 calc R U P B 1
C31C C 0.0726(6) 0.5818(14) 0.1670(14) 0.038(2) Uani 0.156(3) 1 d D U P B 4
H31C H 0.090972 0.633937 0.162863 0.046 Uiso 0.156(3) 1 calc R U P B 4
C32C C 0.0605(9) 0.591(2) 0.2665(14) 0.048(4) Uani 0.156(3) 1 d D U P B 4
H32G H 0.048449 0.652236 0.271702 0.072 Uiso 0.156(3) 1 calc R U P B 4
H32H H 0.082895 0.585875 0.315481 0.072 Uiso 0.156(3) 1 calc R U P B 4
H32I H 0.042392 0.541475 0.275184 0.072 Uiso 0.156(3) 1 calc R U P B 4
C33C C 0.0386(4) 0.6031(10) 0.0916(11) 0.053(3) Uani 0.156(3) 1 d D U P B 4
H33G H 0.046769 0.605237 0.029046 0.079 Uiso 0.156(3) 1 calc R U P B 4
H33H H 0.027721 0.663604 0.105177 0.079 Uiso 0.156(3) 1 calc R U P B 4
H33I H 0.019401 0.554035 0.092006 0.079 Uiso 0.156(3) 1 calc R U P B 4
C31D C 0.0603(5) 0.5555(14) 0.1615(18) 0.041(2) Uani 0.117(3) 1 d D U P B 5
H31D H 0.035776 0.534327 0.123780 0.049 Uiso 0.117(3) 1 calc R U P B 5
C32D C 0.0563(12) 0.577(3) 0.2661(18) 0.050(4) Uani 0.117(3) 1 d D U P B 5
H32J H 0.036795 0.624999 0.267872 0.075 Uiso 0.117(3) 1 calc R U P B 5
H32K H 0.080644 0.599696 0.299883 0.075 Uiso 0.117(3) 1 calc R U P B 5
H32L H 0.048977 0.519916 0.296744 0.075 Uiso 0.117(3) 1 calc R U P B 5
C33D C 0.0761(12) 0.643(3) 0.119(3) 0.049(4) Uani 0.117(3) 1 d D U P B 5
H33J H 0.076507 0.632307 0.050764 0.073 Uiso 0.117(3) 1 calc R U P B 5
H33K H 0.102036 0.654569 0.150721 0.073 Uiso 0.117(3) 1 calc R U P B 5
H33L H 0.060024 0.696585 0.126831 0.073 Uiso 0.117(3) 1 calc R U P B 5
C34C C 0.0796(6) 0.3682(12) 0.2115(17) 0.040(2) Uani 0.166(3) 1 d D U P B 4
H34C H 0.081833 0.383983 0.280512 0.048 Uiso 0.166(3) 1 calc R U P B 4
C35C C 0.1044(7) 0.2813(19) 0.2055(19) 0.046(4) Uani 0.166(3) 1 d D U P B 4
H35G H 0.095702 0.230687 0.243219 0.069 Uiso 0.166(3) 1 calc R U P B 4
H35H H 0.130929 0.296334 0.230337 0.069 Uiso 0.166(3) 1 calc R U P B 4
H35I H 0.102489 0.261383 0.139172 0.069 Uiso 0.166(3) 1 calc R U P B 4
C36C C 0.0378(6) 0.345(2) 0.1783(19) 0.048(4) Uani 0.166(3) 1 d D U P B 4
H36G H 0.021904 0.383398 0.213842 0.072 Uiso 0.166(3) 1 calc R U P B 4
H36H H 0.033254 0.278918 0.189348 0.072 Uiso 0.166(3) 1 calc R U P B 4
H36I H 0.031308 0.359037 0.110367 0.072 Uiso 0.166(3) 1 calc R U P B 4
C34D C 0.0805(8) 0.3565(16) 0.193(2) 0.038(2) Uani 0.120(3) 1 d D U P B 5
H34D H 0.097438 0.302533 0.184359 0.046 Uiso 0.120(3) 1 calc R U P B 5
C35D C 0.0779(10) 0.372(3) 0.300(2) 0.046(4) Uani 0.120(3) 1 d D U P B 5
H35J H 0.103184 0.365587 0.337787 0.069 Uiso 0.120(3) 1 calc R U P B 5
H35K H 0.060666 0.326015 0.321051 0.069 Uiso 0.120(3) 1 calc R U P B 5
H35L H 0.068200 0.435351 0.308876 0.069 Uiso 0.120(3) 1 calc R U P B 5
C36D C 0.0389(7) 0.337(3) 0.1495(18) 0.044(4) Uani 0.120(3) 1 d D U P B 5
H36J H 0.024677 0.395611 0.142107 0.067 Uiso 0.120(3) 1 calc R U P B 5
H36K H 0.027289 0.294713 0.191240 0.067 Uiso 0.120(3) 1 calc R U P B 5
H36L H 0.038237 0.307187 0.087201 0.067 Uiso 0.120(3) 1 calc R U P B 5
Si2B Si 0.10017(2) 0.47067(3) 0.15344(3) 0.03038(12) Uani 0.3036(15) 1 d D U P B 2
C31B C 0.07674(18) 0.5855(5) 0.0978(5) 0.0413(12) Uani 0.3036(15) 1 d D U P B 2
H31B H 0.098120 0.626707 0.085500 0.050 Uiso 0.3036(15) 1 calc R U P B 2
C32B C 0.0506(3) 0.5741(7) 0.0015(6) 0.069(2) Uani 0.3036(15) 1 d D U P B 2
H32D H 0.044412 0.635921 -0.026381 0.104 Uiso 0.3036(15) 1 calc R U P B 2
H32E H 0.027193 0.542174 0.011178 0.104 Uiso 0.3036(15) 1 calc R U P B 2
H32F H 0.063697 0.537104 -0.041519 0.104 Uiso 0.3036(15) 1 calc R U P B 2
C33B C 0.0548(3) 0.6407(6) 0.1631(6) 0.0627(19) Uani 0.3036(15) 1 d D U P B 2
H33D H 0.050686 0.704716 0.139085 0.094 Uiso 0.3036(15) 1 calc R U P B 2
H33E H 0.069380 0.642359 0.227244 0.094 Uiso 0.3036(15) 1 calc R U P B 2
H33F H 0.030203 0.610655 0.164996 0.094 Uiso 0.3036(15) 1 calc R U P B 2
C34B C 0.06406(17) 0.4176(5) 0.2265(4) 0.0377(11) Uani 0.3036(15) 1 d D U P B 2
H34B H 0.054391 0.468454 0.264596 0.045 Uiso 0.3036(15) 1 calc R U P B 2
C35B C 0.0861(6) 0.3430(10) 0.2974(10) 0.064(3) Uani 0.3036(15) 1 d D U P B 2
H35D H 0.093378 0.289446 0.261209 0.096 Uiso 0.3036(15) 1 calc R U P B 2
H35E H 0.069587 0.321689 0.342108 0.096 Uiso 0.3036(15) 1 calc R U P B 2
H35F H 0.108981 0.371858 0.332645 0.096 Uiso 0.3036(15) 1 calc R U P B 2
C36B C 0.0301(3) 0.3711(8) 0.1648(11) 0.051(2) Uani 0.3036(15) 1 d D U P B 2
H36D H 0.016571 0.417620 0.121834 0.077 Uiso 0.3036(15) 1 calc R U P B 2
H36E H 0.012919 0.345176 0.205525 0.077 Uiso 0.3036(15) 1 calc R U P B 2
H36F H 0.039233 0.320659 0.127445 0.077 Uiso 0.3036(15) 1 calc R U P B 2
C37B C 0.11004(17) 0.3923(5) 0.0554(4) 0.0405(13) Uani 0.3036(15) 1 d D U P B 2
H37B H 0.086006 0.382535 0.010081 0.049 Uiso 0.3036(15) 1 calc R U P B 2
C38B C 0.1244(2) 0.2970(5) 0.0974(6) 0.0553(19) Uani 0.3036(15) 1 d D U P B 2
H38D H 0.103408 0.263318 0.119189 0.083 Uiso 0.3036(15) 1 calc R U P B 2
H38E H 0.144715 0.307189 0.151101 0.083 Uiso 0.3036(15) 1 calc R U P B 2
H38F H 0.134235 0.260111 0.048575 0.083 Uiso 0.3036(15) 1 calc R U P B 2
C39B C 0.1400(4) 0.4366(10) 0.0016(10) 0.054(3) Uani 0.3036(15) 1 d D U P B 2
H39D H 0.143458 0.396997 -0.052535 0.082 Uiso 0.3036(15) 1 calc R U P B 2
H39E H 0.164229 0.442098 0.044456 0.082 Uiso 0.3036(15) 1 calc R U P B 2
H39F H 0.131478 0.498840 -0.021215 0.082 Uiso 0.3036(15) 1 calc R U P B 2

loop_
_atom_site_aniso_label
_atom_site_aniso_U_11
_atom_site_aniso_U_22
_atom_site_aniso_U_33
_atom_site_aniso_U_23
_atom_site_aniso_U_13
_atom_site_aniso_U_12
C2 0.0253(7) 0.0230(7) 0.0226(6) 0.0007(5) 0.0056(5) 0.0005(5)
C3 0.0262(7) 0.0269(8) 0.0296(7) -0.0015(6) 0.0038(6) -0.0016(6)
C4 0.0337(8) 0.0231(7) 0.0338(8) -0.0004(6) 0.0063(6) -0.0019(6)
C5 0.0330(8) 0.0237(8) 0.0334(8) 0.0032(6) 0.0066(6) 0.0049(6)
C6 0.0259(7) 0.0285(8) 0.0274(7) 0.0014(6) 0.0032(6) 0.0024(6)
C7 0.0252(7) 0.0240(7) 0.0215(6) 0.0008(5) 0.0045(5) 0.0000(5)
C1 0.0267(7) 0.0279(8) 0.0224(6) 0.0021(5) 0.0056(5) 0.0031(6)
C8 0.0288(7) 0.0252(7) 0.0230(7) -0.0003(5) 0.0048(5) -0.0016(6)
C9 0.0339(8) 0.0227(8) 0.0224(7) 0.0005(6) 0.0095(6) -0.0013(7)
C10 0.0395(9) 0.0264(9) 0.0293(8) -0.0021(7) 0.0108(7) -0.0036(7)
C11 0.0519(11) 0.0221(8) 0.0304(9) -0.0008(6) 0.0194(8) -0.0011(7)
C12 0.0471(11) 0.0263(9) 0.0329(9) 0.0056(7) 0.0182(8) 0.0085(7)
C13 0.0378(9) 0.0276(9) 0.0287(8) 0.0048(7) 0.0121(7) 0.0079(7)
C14 0.0318(8) 0.0238(8) 0.0233(7) 0.0028(6) 0.0087(6) 0.0028(6)
N1 0.0573(11) 0.0223(8) 0.0421(9) -0.0016(6) 0.0214(8) -0.0023(7)
C15 0.0711(15) 0.0249(9) 0.0423(11) 0.0015(7) 0.0321(11) 0.0054(9)
O1 0.0885(13) 0.0217(7) 0.0584(10) -0.0006(6) 0.0355(9) 0.0000(7)
O2 0.0689(11) 0.0249(7) 0.0503(8) 0.0054(6) 0.0248(8) 0.0116(7)
C16 0.0570(13) 0.0273(9) 0.0464(11) 0.0074(8) 0.0233(10) 0.0110(9)
O3 0.0563(10) 0.0383(10) 0.0774(12) 0.0135(8) 0.0161(9) 0.0188(8)
C17 0.0695(16) 0.0280(12) 0.0550(15) -0.0019(10) 0.0179(12) -0.0129(10)
C1B 0.0288(7) 0.0252(7) 0.0230(7) -0.0003(5) 0.0048(5) -0.0016(6)
C8B 0.0267(7) 0.0279(8) 0.0224(6) 0.0021(5) 0.0056(5) 0.0031(6)
C9B 0.035(4) 0.025(4) 0.024(4) 0.003(4) 0.010(4) 0.005(4)
C10B 0.040(5) 0.028(5) 0.027(5) 0.004(5) 0.017(5) 0.009(5)
C11B 0.051(4) 0.023(4) 0.035(4) 0.005(4) 0.021(4) 0.006(4)
C12B 0.050(4) 0.025(4) 0.034(4) 0.000(4) 0.018(4) -0.002(4)
C13B 0.043(5) 0.021(5) 0.028(5) -0.002(5) 0.013(5) -0.004(5)
C14B 0.033(4) 0.026(4) 0.025(4) 0.000(4) 0.009(4) -0.001(4)
N1B 0.060(4) 0.029(4) 0.046(4) 0.006(4) 0.026(4) 0.008(4)
C15B 0.068(4) 0.022(4) 0.047(4) 0.002(4) 0.029(4) 0.005(4)
O1B 0.076(5) 0.026(5) 0.055(5) 0.004(5) 0.031(5) 0.006(5)
O2B 0.070(4) 0.026(4) 0.047(4) -0.001(4) 0.026(4) 0.001(4)
C16B 0.062(4) 0.022(4) 0.041(4) 0.000(4) 0.021(4) -0.004(4)
O3B 0.064(6) 0.020(6) 0.048(6) 0.002(6) 0.019(6) -0.016(5)
C17B 0.059(5) 0.030(5) 0.055(5) 0.010(5) 0.023(5) 0.010(5)
C18 0.0300(8) 0.0298(8) 0.0274(7) 0.0017(6) 0.0062(6) 0.0052(6)
C19 0.0310(8) 0.0319(8) 0.0324(8) -0.0001(6) 0.0044(6) 0.0056(6)
C20 0.0358(8) 0.0260(8) 0.0266(7) 0.0002(6) 0.0034(6) -0.0045(6)
C21 0.0394(9) 0.0314(9) 0.0307(8) 0.0002(6) 0.0000(7) -0.0044(7)
Si1 0.0241(2) 0.0360(3) 0.0296(2) 0.00093(17) 0.00205(16) 0.00440(17)
C22 0.0294(9) 0.0681(14) 0.0365(9) -0.0136(9) 0.0016(7) -0.0012(9)
C23 0.0438(11) 0.0931(19) 0.0345(10) -0.0036(10) 0.0107(8) -0.0032(11)
C24 0.0473(12) 0.0625(15) 0.0763(16) -0.0356(13) 0.0145(11) -0.0001(11)
C25 0.0312(9) 0.0397(10) 0.0498(11) 0.0042(8) 0.0086(8) 0.0025(7)
C26 0.0370(11) 0.0745(18) 0.0766(17) -0.0008(13) 0.0054(11) -0.0141(11)
C27 0.0562(13) 0.0651(15) 0.0519(12) 0.0073(11) 0.0236(10) 0.0026(11)
C28 0.0316(9) 0.0402(10) 0.0443(10) 0.0093(8) 0.0037(7) 0.0066(7)
C29 0.0375(10) 0.0642(15) 0.0587(13) 0.0163(11) -0.0012(9) 0.0149(10)
C30 0.0725(16) 0.0390(12) 0.0610(14) -0.0035(10) -0.0009(12) 0.0178(11)
Si2 0.0287(2) 0.0333(2) 0.0281(2) -0.00142(17) 0.00085(17) -0.00266(17)
C31 0.026(2) 0.039(3) 0.042(2) 0.001(2) 0.003(2) 0.002(2)
C32 0.034(2) 0.067(3) 0.087(4) -0.002(3) 0.012(2) 0.002(2)
C33 0.052(4) 0.036(3) 0.039(3) 0.008(2) 0.004(3) 0.015(3)
C34 0.037(3) 0.035(2) 0.037(3) 0.002(2) 0.001(2) -0.007(2)
C35 0.075(5) 0.038(4) 0.030(3) 0.006(3) 0.005(3) -0.016(4)
C36 0.057(5) 0.027(3) 0.047(4) 0.004(2) -0.003(3) -0.003(3)
C37 0.0427(14) 0.0381(14) 0.0280(11) 0.0004(10) 0.0011(10) 0.0034(11)
C38 0.069(2) 0.0499(18) 0.0376(14) -0.0098(13) -0.0150(14) 0.0049(15)
C39 0.064(3) 0.068(4) 0.055(3) 0.002(2) 0.020(2) 0.020(2)
C31C 0.030(4) 0.040(4) 0.043(4) -0.004(4) 0.002(4) 0.003(4)
C32C 0.041(7) 0.045(7) 0.060(6) -0.012(5) 0.017(5) -0.008(6)
C33C 0.046(5) 0.041(5) 0.065(6) -0.002(5) -0.011(5) 0.012(4)
C31D 0.035(4) 0.040(4) 0.044(4) -0.001(4) -0.001(4) 0.000(4)
C32D 0.042(8) 0.049(8) 0.059(7) -0.008(7) 0.009(6) -0.001(7)
C33D 0.046(7) 0.043(7) 0.054(8) 0.001(7) -0.001(7) 0.017(7)
C34C 0.038(4) 0.039(4) 0.040(4) -0.001(4) 0.001(4) -0.007(4)
C35C 0.041(7) 0.043(7) 0.054(8) 0.004(6) 0.005(6) -0.006(5)
C36C 0.043(7) 0.051(7) 0.047(7) 0.001(7) 0.000(6) -0.007(6)
C34D 0.037(4) 0.038(4) 0.039(4) -0.001(4) 0.002(4) -0.007(4)
C35D 0.050(8) 0.041(8) 0.048(8) -0.004(7) 0.011(7) -0.003(7)
C36D 0.035(7) 0.051(8) 0.047(8) -0.007(7) 0.004(7) -0.016(6)
Si2B 0.0287(2) 0.0333(2) 0.0281(2) -0.00142(17) 0.00085(17) -0.00266(17)
C31B 0.036(2) 0.040(3) 0.045(3) 0.004(2) -0.004(2) -0.002(2)
C32B 0.072(5) 0.067(5) 0.058(4) 0.004(4) -0.025(4) 0.019(4)
C33B 0.059(4) 0.049(4) 0.076(4) -0.004(3) -0.002(4) 0.012(3)
C34B 0.034(2) 0.036(3) 0.043(3) -0.006(2) 0.008(2) -0.004(2)
C35B 0.079(6) 0.061(7) 0.052(5) 0.005(5) 0.007(5) -0.025(6)
C36B 0.037(4) 0.050(5) 0.066(6) -0.008(5) 0.003(4) -0.016(4)
C37B 0.031(2) 0.053(3) 0.035(3) -0.016(2) -0.002(2) 0.001(2)
C38B 0.039(3) 0.052(4) 0.073(5) -0.033(4) -0.001(3) 0.007(3)
C39B 0.049(5) 0.080(8) 0.038(5) -0.011(5) 0.019(4) -0.010(5)

loop_
_atom_type_symbol
_atom_type_description
_atom_type_scat_dispersion_real
_atom_type_scat_dispersion_imag
_atom_type_scat_source
C C 0.0033 0.0016 'International Tables Vol C Tables 4.2.6.8 and 6.1.1.4'
H H 0.0000 0.0000 'International Tables Vol C Tables 4.2.6.8 and 6.1.1.4'
N N 0.0061 0.0033 'International Tables Vol C Tables 4.2.6.8 and 6.1.1.4'
O O 0.0106 0.0060 'International Tables Vol C Tables 4.2.6.8 and 6.1.1.4'
Si Si 0.0817 0.0704 'International Tables Vol C Tables 4.2.6.8 and 6.1.1.4'

loop_
_geom_angle_atom_site_label_1
_geom_angle_atom_site_label_2
_geom_angle_atom_site_label_3
_geom_angle
_geom_angle_site_symmetry_1
_geom_angle_site_symmetry_3
_geom_angle_publ_flag
C8B C2 C3 121.45(13) . . ?
C1 C2 C3 121.45(13) . . ?
C8B C2 C7 119.57(13) . . ?
C1 C2 C7 119.57(13) . . ?
C3 C2 C7 118.98(13) . . ?
C4 C3 C2 120.87(15) . . ?
C4 C3 H3 119.6 . . ?
C2 C3 H3 119.6 . . ?
C3 C4 C5 120.26(15) . . ?
C3 C4 H4 119.9 . . ?
C5 C4 H4 119.9 . . ?
C6 C5 C4 120.70(14) . . ?
C6 C5 H5 119.6 . . ?
C4 C5 H5 119.6 . . ?
C5 C6 C7 120.99(14) . . ?
C5 C6 H6 119.5 . . ?
C7 C6 H6 119.5 . . ?
C1B C7 C6 121.58(13) . . ?
C8 C7 C6 121.58(13) . . ?
C1B C7 C2 120.22(13) . . ?
C8 C7 C2 120.22(13) . . ?
C6 C7 C2 118.19(13) . . ?
C2 C1 C14 120.47(12) . . ?
C2 C1 C18 120.40(13) . . ?
C14 C1 C18 119.11(12) . . ?
C7 C8 C9 119.86(12) . . ?
C7 C8 C20 120.12(13) . . ?
C9 C8 C20 120.00(13) . . ?
C10 C9 C8 121.10(11) . . ?
C10 C9 C14 119.10(15) . . ?
C8 C9 C14 119.80(15) . . ?
C11 C10 C9 120.51(16) . . ?
C11 C10 H10 119.7 . . ?
C9 C10 H10 119.7 . . ?
C10 C11 N1 122.24(19) . . ?
C10 C11 C12 119.86(18) . . ?
N1 C11 C12 117.90(18) . . ?
C13 C12 C11 120.98(18) . . ?
C13 C12 C16 118.7(2) . . ?
C11 C12 C16 120.29(19) . . ?
C12 C13 C14 120.83(16) . . ?
C12 C13 H13 119.6 . . ?
C14 C13 H13 119.6 . . ?
C1 C14 C13 121.35(11) . . ?
C1 C14 C9 120.02(14) . . ?
C13 C14 C9 118.64(15) . . ?
C15 N1 C11 123.1(2) . . ?
C15 N1 C17 117.28(19) . . ?
C11 N1 C17 119.58(18) . . ?
O1 C15 O2 118.4(2) . . ?
O1 C15 N1 124.0(3) . . ?
O2 C15 N1 117.68(19) . . ?
C15 O2 C16 125.63(17) . . ?
O3 C16 O2 117.90(19) . . ?
O3 C16 C12 126.9(2) . . ?
O2 C16 C12 115.2(2) . . ?
N1 C17 H17A 109.5 . . ?
N1 C17 H17B 109.5 . . ?
H17A C17 H17B 109.5 . . ?
N1 C17 H17C 109.5 . . ?
H17A C17 H17C 109.5 . . ?
H17B C17 H17C 109.5 . . ?
C14B C1B C7 123.2(2) . . ?
C14B C1B C20 116.6(2) . . ?
C7 C1B C20 120.12(13) . . ?
C2 C8B C18 120.40(13) . . ?
C2 C8B C9B 117.08(19) . . ?
C18 C8B C9B 122.44(18) . . ?
C10B C9B C14B 113.8(6) . . ?
C10B C9B C8B 120.97(17) . . ?
C14B C9B C8B 125.2(6) . . ?
C9B C10B C11B 121.6(6) . . ?
C9B C10B H10B 119.2 . . ?
C11B C10B H10B 119.2 . . ?
C12B C11B C10B 122.0(10) . . ?
C12B C11B N1B 110.5(9) . . ?
C10B C11B N1B 127.5(10) . . ?
C13B C12B C11B 119.1(10) . . ?
C13B C12B C16B 112.1(9) . . ?
C11B C12B C16B 128.9(9) . . ?
C12B C13B C14B 119.4(6) . . ?
C12B C13B H13B 120.3 . . ?
C14B C13B H13B 120.3 . . ?
C1B C14B C9B 114.7(6) . . ?
C1B C14B C13B 121.29(16) . . ?
C9B C14B C13B 124.0(6) . . ?
C15B N1B C11B 124.1(10) . . ?
C15B N1B C17B 117.2(13) . . ?
C11B N1B C17B 118.6(13) . . ?
O1B C15B N1B 127.0(13) . . ?
O1B C15B O2B 111.4(13) . . ?
N1B C15B O2B 121.5(11) . . ?
C16B O2B C15B 122.6(12) . . ?
O3B C16B O2B 120.1(14) . . ?
O3B C16B C12B 127.5(14) . . ?
O2B C16B C12B 112.3(10) . . ?
N1B C17B H17D 109.5 . . ?
N1B C17B H17E 109.5 . . ?
H17D C17B H17E 109.5 . . ?
N1B C17B H17F 109.5 . . ?
H17D C17B H17F 109.5 . . ?
H17E C17B H17F 109.5 . . ?
C19 C18 C1 176.94(18) . . ?
C19 C18 C8B 176.94(18) . . ?
C18 C19 Si1 173.49(16) . . ?
C21 C20 C8 177.99(18) . . ?
C21 C20 C1B 177.99(18) . . ?
C20 C21 Si2B 175.01(17) . . ?
C20 C21 Si2 175.01(17) . . ?
C19 Si1 C22 105.95(8) . . ?
C19 Si1 C25 107.97(8) . . ?
C22 Si1 C25 109.17(10) . . ?
C19 Si1 C28 105.68(8) . . ?
C22 Si1 C28 111.11(10) . . ?
C25 Si1 C28 116.36(9) . . ?
C24 C22 C23 109.77(19) . . ?
C24 C22 Si1 110.22(16) . . ?
C23 C22 Si1 112.35(15) . . ?
C24 C22 H22 108.1 . . ?
C23 C22 H22 108.1 . . ?
Si1 C22 H22 108.1 . . ?
C22 C23 H23A 109.5 . . ?
C22 C23 H23B 109.5 . . ?
H23A C23 H23B 109.5 . . ?
C22 C23 H23C 109.5 . . ?
H23A C23 H23C 109.5 . . ?
H23B C23 H23C 109.5 . . ?
C22 C24 H24A 109.5 . . ?
C22 C24 H24B 109.5 . . ?
H24A C24 H24B 109.5 . . ?
C22 C24 H24C 109.5 . . ?
H24A C24 H24C 109.5 . . ?
H24B C24 H24C 109.5 . . ?
C27 C25 C26 110.47(18) . . ?
C27 C25 Si1 114.17(15) . . ?
C26 C25 Si1 114.14(16) . . ?
C27 C25 H25 105.7 . . ?
C26 C25 H25 105.7 . . ?
Si1 C25 H25 105.7 . . ?
C25 C26 H26A 109.5 . . ?
C25 C26 H26B 109.5 . . ?
H26A C26 H26B 109.5 . . ?
C25 C26 H26C 109.5 . . ?
H26A C26 H26C 109.5 . . ?
H26B C26 H26C 109.5 . . ?
C25 C27 H27A 109.5 . . ?
C25 C27 H27B 109.5 . . ?
H27A C27 H27B 109.5 . . ?
C25 C27 H27C 109.5 . . ?
H27A C27 H27C 109.5 . . ?
H27B C27 H27C 109.5 . . ?
C30 C28 C29 110.83(18) . . ?
C30 C28 Si1 114.98(14) . . ?
C29 C28 Si1 111.81(15) . . ?
C30 C28 H28 106.2 . . ?
C29 C28 H28 106.2 . . ?
Si1 C28 H28 106.2 . . ?
C28 C29 H29A 109.5 . . ?
C28 C29 H29B 109.5 . . ?
H29A C29 H29B 109.5 . . ?
C28 C29 H29C 109.5 . . ?
H29A C29 H29C 109.5 . . ?
H29B C29 H29C 109.5 . . ?
C28 C30 H30A 109.5 . . ?
C28 C30 H30B 109.5 . . ?
H30A C30 H30B 109.5 . . ?
C28 C30 H30C 109.5 . . ?
H30A C30 H30C 109.5 . . ?
H30B C30 H30C 109.5 . . ?
C31 Si2 C21 105.5(3) . . ?
C31 Si2 C37 113.3(2) . . ?
C21 Si2 C37 107.51(10) . . ?
C21 Si2 C31D 116.8(7) . . ?
C37 Si2 C31D 110.4(8) . . ?
C21 Si2 C34C 105.3(7) . . ?
C37 Si2 C34C 119.8(8) . . ?
C21 Si2 C31C 102.0(7) . . ?
C37 Si2 C31C 109.1(6) . . ?
C34C Si2 C31C 111.4(11) . . ?
C31 Si2 C34 114.7(4) . . ?
C21 Si2 C34 101.5(3) . . ?
C37 Si2 C34 113.1(3) . . ?
C21 Si2 C34D 109.0(9) . . ?
C37 Si2 C34D 110.4(10) . . ?
C31D Si2 C34D 102.6(13) . . ?
C33 C31 C32 108.5(6) . . ?
C33 C31 Si2 113.0(6) . . ?
C32 C31 Si2 111.9(5) . . ?
C33 C31 H31 107.8 . . ?
C32 C31 H31 107.8 . . ?
Si2 C31 H31 107.8 . . ?
C31 C32 H32A 109.5 . . ?
C31 C32 H32B 109.5 . . ?
H32A C32 H32B 109.5 . . ?
C31 C32 H32C 109.5 . . ?
H32A C32 H32C 109.5 . . ?
H32B C32 H32C 109.5 . . ?
C31 C33 H33A 109.5 . . ?
C31 C33 H33B 109.5 . . ?
H33A C33 H33B 109.5 . . ?
C31 C33 H33C 109.5 . . ?
H33A C33 H33C 109.5 . . ?
H33B C33 H33C 109.5 . . ?
C36 C34 C35 108.7(7) . . ?
C36 C34 Si2 115.2(6) . . ?
C35 C34 Si2 110.4(6) . . ?
C36 C34 H34 107.4 . . ?
C35 C34 H34 107.4 . . ?
Si2 C34 H34 107.4 . . ?
C34 C35 H35A 109.5 . . ?
C34 C35 H35B 109.5 . . ?
H35A C35 H35B 109.5 . . ?
C34 C35 H35C 109.5 . . ?
H35A C35 H35C 109.5 . . ?
H35B C35 H35C 109.5 . . ?
C34 C36 H36A 109.5 . . ?
C34 C36 H36B 109.5 . . ?
H36A C36 H36B 109.5 . . ?
C34 C36 H36C 109.5 . . ?
H36A C36 H36C 109.5 . . ?
H36B C36 H36C 109.5 . . ?
C39 C37 C38 110.1(4) . . ?
C39 C37 Si2 116.1(3) . . ?
C38 C37 Si2 110.2(2) . . ?
C39 C37 H37 106.6 . . ?
C38 C37 H37 106.6 . . ?
Si2 C37 H37 106.6 . . ?
C37 C38 H38A 109.5 . . ?
C37 C38 H38B 109.5 . . ?
H38A C38 H38B 109.5 . . ?
C37 C38 H38C 109.5 . . ?
H38A C38 H38C 109.5 . . ?
H38B C38 H38C 109.5 . . ?
C37 C39 H39A 109.5 . . ?
C37 C39 H39B 109.5 . . ?
H39A C39 H39B 109.5 . . ?
C37 C39 H39C 109.5 . . ?
H39A C39 H39C 109.5 . . ?
H39B C39 H39C 109.5 . . ?
C33C C31C C32C 108.9(15) . . ?
C33C C31C Si2 117.7(12) . . ?
C32C C31C Si2 112.9(17) . . ?
C33C C31C H31C 105.4 . . ?
C32C C31C H31C 105.4 . . ?
Si2 C31C H31C 105.4 . . ?
C31C C32C H32G 109.5 . . ?
C31C C32C H32H 109.5 . . ?
H32G C32C H32H 109.5 . . ?
C31C C32C H32I 109.5 . . ?
H32G C32C H32I 109.5 . . ?
H32H C32C H32I 109.5 . . ?
C31C C33C H33G 109.5 . . ?
C31C C33C H33H 109.5 . . ?
H33G C33C H33H 109.5 . . ?
C31C C33C H33I 109.5 . . ?
H33G C33C H33I 109.5 . . ?
H33H C33C H33I 109.5 . . ?
C33D C31D C32D 108.5(18) . . ?
C33D C31D Si2 100(2) . . ?
C32D C31D Si2 112(2) . . ?
C33D C31D H31D 112.1 . . ?
C32D C31D H31D 112.1 . . ?
Si2 C31D H31D 112.1 . . ?
C31D C32D H32J 109.5 . . ?
C31D C32D H32K 109.5 . . ?
H32J C32D H32K 109.5 . . ?
C31D C32D H32L 109.5 . . ?
H32J C32D H32L 109.5 . . ?
H32K C32D H32L 109.5 . . ?
C31D C33D H33J 109.5 . . ?
C31D C33D H33K 109.5 . . ?
H33J C33D H33K 109.5 . . ?
C31D C33D H33L 109.5 . . ?
H33J C33D H33L 109.5 . . ?
H33K C33D H33L 109.5 . . ?
C36C C34C C35C 110.6(16) . . ?
C36C C34C Si2 117.1(16) . . ?
C35C C34C Si2 109.8(16) . . ?
C36C C34C H34C 106.2 . . ?
C35C C34C H34C 106.2 . . ?
Si2 C34C H34C 106.2 . . ?
C34C C35C H35G 109.5 . . ?
C34C C35C H35H 109.5 . . ?
H35G C35C H35H 109.5 . . ?
C34C C35C H35I 109.5 . . ?
H35G C35C H35I 109.5 . . ?
H35H C35C H35I 109.5 . . ?
C34C C36C H36G 109.5 . . ?
C34C C36C H36H 109.5 . . ?
H36G C36C H36H 109.5 . . ?
C34C C36C H36I 109.5 . . ?
H36G C36C H36I 109.5 . . ?
H36H C36C H36I 109.5 . . ?
C36D C34D C35D 103.0(17) . . ?
C36D C34D Si2 114(2) . . ?
C35D C34D Si2 104(2) . . ?
C36D C34D H34D 111.5 . . ?
C35D C34D H34D 111.5 . . ?
Si2 C34D H34D 111.5 . . ?
C34D C35D H35J 109.5 . . ?
C34D C35D H35K 109.5 . . ?
H35J C35D H35K 109.5 . . ?
C34D C35D H35L 109.5 . . ?
H35J C35D H35L 109.5 . . ?
H35K C35D H35L 109.5 . . ?
C34D C36D H36J 109.5 . . ?
C34D C36D H36K 109.5 . . ?
H36J C36D H36K 109.5 . . ?
C34D C36D H36L 109.5 . . ?
H36J C36D H36L 109.5 . . ?
H36K C36D H36L 109.5 . . ?
C21 Si2B C37B 107.21(19) . . ?
C21 Si2B C34B 111.58(19) . . ?
C37B Si2B C34B 112.7(3) . . ?
C21 Si2B C31B 111.1(2) . . ?
C37B Si2B C31B 108.5(3) . . ?
C34B Si2B C31B 105.7(3) . . ?
C33B C31B C32B 107.6(6) . . ?
C33B C31B Si2B 114.5(5) . . ?
C32B C31B Si2B 115.7(5) . . ?
C33B C31B H31B 106.1 . . ?
C32B C31B H31B 106.1 . . ?
Si2B C31B H31B 106.1 . . ?
C31B C32B H32D 109.5 . . ?
C31B C32B H32E 109.5 . . ?
H32D C32B H32E 109.5 . . ?
C31B C32B H32F 109.5 . . ?
H32D C32B H32F 109.5 . . ?
H32E C32B H32F 109.5 . . ?
C31B C33B H33D 109.5 . . ?
C31B C33B H33E 109.5 . . ?
H33D C33B H33E 109.5 . . ?
C31B C33B H33F 109.5 . . ?
H33D C33B H33F 109.5 . . ?
H33E C33B H33F 109.5 . . ?
C36B C34B C35B 110.0(8) . . ?
C36B C34B Si2B 113.1(7) . . ?
C35B C34B Si2B 107.5(8) . . ?
C36B C34B H34B 108.7 . . ?
C35B C34B H34B 108.7 . . ?
Si2B C34B H34B 108.7 . . ?
C34B C35B H35D 109.5 . . ?
C34B C35B H35E 109.5 . . ?
H35D C35B H35E 109.5 . . ?
C34B C35B H35F 109.5 . . ?
H35D C35B H35F 109.5 . . ?
H35E C35B H35F 109.5 . . ?
C34B C36B H36D 109.5 . . ?
C34B C36B H36E 109.5 . . ?
H36D C36B H36E 109.5 . . ?
C34B C36B H36F 109.5 . . ?
H36D C36B H36F 109.5 . . ?
H36E C36B H36F 109.5 . . ?
C39B C37B C38B 109.9(7) . . ?
C39B C37B Si2B 110.5(7) . . ?
C38B C37B Si2B 109.2(4) . . ?
C39B C37B H37B 109.1 . . ?
C38B C37B H37B 109.1 . . ?
Si2B C37B H37B 109.1 . . ?
C37B C38B H38D 109.5 . . ?
C37B C38B H38E 109.5 . . ?
H38D C38B H38E 109.5 . . ?
C37B C38B H38F 109.5 . . ?
H38D C38B H38F 109.5 . . ?
H38E C38B H38F 109.5 . . ?
C37B C39B H39D 109.5 . . ?
C37B C39B H39E 109.5 . . ?
H39D C39B H39E 109.5 . . ?
C37B C39B H39F 109.5 . . ?
H39D C39B H39F 109.5 . . ?
H39E C39B H39F 109.5 . . ?

loop_
_geom_bond_atom_site_label_1
_geom_bond_atom_site_label_2
_geom_bond_distance
_geom_bond_site_symmetry_2
_geom_bond_publ_flag
C2 C8B 1.4114(19) . ?
C2 C1 1.4114(19) . ?
C2 C3 1.430(2) . ?
C2 C7 1.430(2) . ?
C3 C4 1.363(2) . ?
C3 H3 0.9500 . ?
C4 C5 1.413(2) . ?
C4 H4 0.9500 . ?
C5 C6 1.367(2) . ?
C5 H5 0.9500 . ?
C6 C7 1.428(2) . ?
C6 H6 0.9500 . ?
C7 C1B 1.415(2) . ?
C7 C8 1.415(2) . ?
C1 C14 1.413(2) . ?
C1 C18 1.435(2) . ?
C8 C9 1.420(2) . ?
C8 C20 1.431(2) . ?
C9 C10 1.419(2) . ?
C9 C14 1.4256(14) . ?
C10 C11 1.383(2) . ?
C10 H10 0.9500 . ?
C11 N1 1.407(2) . ?
C11 C12 1.408(3) . ?
C12 C13 1.362(3) . ?
C12 C16 1.472(3) . ?
C13 C14 1.422(2) . ?
C13 H13 0.9500 . ?
N1 C15 1.368(3) . ?
N1 C17 1.465(3) . ?
C15 O1 1.205(3) . ?
C15 O2 1.366(3) . ?
O2 C16 1.384(3) . ?
C16 O3 1.187(3) . ?
C17 H17A 0.9800 . ?
C17 H17B 0.9800 . ?
C17 H17C 0.9800 . ?
C1B C14B 1.398(7) . ?
C1B C20 1.431(2) . ?
C8B C18 1.435(2) . ?
C8B C9B 1.436(7) . ?
C9B C10B 1.406(7) . ?
C9B C14B 1.426(2) . ?
C10B C11B 1.409(9) . ?
C10B H10B 0.9500 . ?
C11B C12B 1.406(9) . ?
C11B N1B 1.414(9) . ?
C12B C13B 1.334(9) . ?
C12B C16B 1.473(9) . ?
C13B C14B 1.438(7) . ?
C13B H13B 0.9500 . ?
N1B C15B 1.370(9) . ?
N1B C17B 1.468(10) . ?
C15B O1B 1.208(9) . ?
C15B O2B 1.375(10) . ?
O2B C16B 1.370(9) . ?
C16B O3B 1.190(10) . ?
C17B H17D 0.9800 . ?
C17B H17E 0.9800 . ?
C17B H17F 0.9800 . ?
C18 C19 1.206(2) . ?
C19 Si1 1.8443(17) . ?
C20 C21 1.207(2) . ?
C21 Si2B 1.8462(18) . ?
C21 Si2 1.8462(18) . ?
Si1 C22 1.879(2) . ?
Si1 C25 1.885(2) . ?
Si1 C28 1.887(2) . ?
C22 C24 1.534(3) . ?
C22 C23 1.538(3) . ?
C22 H22 1.0000 . ?
C23 H23A 0.9800 . ?
C23 H23B 0.9800 . ?
C23 H23C 0.9800 . ?
C24 H24A 0.9800 . ?
C24 H24B 0.9800 . ?
C24 H24C 0.9800 . ?
C25 C27 1.525(3) . ?
C25 C26 1.536(3) . ?
C25 H25 1.0000 . ?
C26 H26A 0.9800 . ?
C26 H26B 0.9800 . ?
C26 H26C 0.9800 . ?
C27 H27A 0.9800 . ?
C27 H27B 0.9800 . ?
C27 H27C 0.9800 . ?
C28 C30 1.527(3) . ?
C28 C29 1.528(2) . ?
C28 H28 1.0000 . ?
C29 H29A 0.9800 . ?
C29 H29B 0.9800 . ?
C29 H29C 0.9800 . ?
C30 H30A 0.9800 . ?
C30 H30B 0.9800 . ?
C30 H30C 0.9800 . ?
Si2 C31 1.845(6) . ?
Si2 C37 1.880(3) . ?
Si2 C31D 1.886(13) . ?
Si2 C34C 1.886(13) . ?
Si2 C31C 1.893(13) . ?
Si2 C34 1.895(6) . ?
Si2 C34D 1.899(14) . ?
C31 C33 1.528(8) . ?
C31 C32 1.542(8) . ?
C31 H31 1.0000 . ?
C32 H32A 0.9800 . ?
C32 H32B 0.9800 . ?
C32 H32C 0.9800 . ?
C33 H33A 0.9800 . ?
C33 H33B 0.9800 . ?
C33 H33C 0.9800 . ?
C34 C36 1.518(10) . ?
C34 C35 1.597(11) . ?
C34 H34 1.0000 . ?
C35 H35A 0.9800 . ?
C35 H35B 0.9800 . ?
C35 H35C 0.9800 . ?
C36 H36A 0.9800 . ?
C36 H36B 0.9800 . ?
C36 H36C 0.9800 . ?
C37 C39 1.531(6) . ?
C37 C38 1.534(4) . ?
C37 H37 1.0000 . ?
C38 H38A 0.9800 . ?
C38 H38B 0.9800 . ?
C38 H38C 0.9800 . ?
C39 H39A 0.9800 . ?
C39 H39B 0.9800 . ?
C39 H39C 0.9800 . ?
C31C C33C 1.522(15) . ?
C31C C32C 1.551(15) . ?
C31C H31C 1.0000 . ?
C32C H32G 0.9800 . ?
C32C H32H 0.9800 . ?
C32C H32I 0.9800 . ?
C33C H33G 0.9800 . ?
C33C H33H 0.9800 . ?
C33C H33I 0.9800 . ?
C31D C33D 1.533(15) . ?
C31D C32D 1.550(15) . ?
C31D H31D 1.0000 . ?
C32D H32J 0.9800 . ?
C32D H32K 0.9800 . ?
C32D H32L 0.9800 . ?
C33D H33J 0.9800 . ?
C33D H33K 0.9800 . ?
C33D H33L 0.9800 . ?
C34C C36C 1.529(15) . ?
C34C C35C 1.535(15) . ?
C34C H34C 1.0000 . ?
C35C H35G 0.9800 . ?
C35C H35H 0.9800 . ?
C35C H35I 0.9800 . ?
C36C H36G 0.9800 . ?
C36C H36H 0.9800 . ?
C36C H36I 0.9800 . ?
C34D C36D 1.545(15) . ?
C34D C35D 1.555(16) . ?
C34D H34D 1.0000 . ?
C35D H35J 0.9800 . ?
C35D H35K 0.9800 . ?
C35D H35L 0.9800 . ?
C36D H36J 0.9800 . ?
C36D H36K 0.9800 . ?
C36D H36L 0.9800 . ?
Si2B C37B 1.866(5) . ?
Si2B C34B 1.931(6) . ?
Si2B C31B 1.954(6) . ?
C31B C33B 1.525(9) . ?
C31B C32B 1.545(8) . ?
C31B H31B 1.0000 . ?
C32B H32D 0.9800 . ?
C32B H32E 0.9800 . ?
C32B H32F 0.9800 . ?
C33B H33D 0.9800 . ?
C33B H33E 0.9800 . ?
C33B H33F 0.9800 . ?
C34B C36B 1.534(10) . ?
C34B C35B 1.592(13) . ?
C34B H34B 1.0000 . ?
C35B H35D 0.9800 . ?
C35B H35E 0.9800 . ?
C35B H35F 0.9800 . ?
C36B H36D 0.9800 . ?
C36B H36E 0.9800 . ?
C36B H36F 0.9800 . ?
C37B C39B 1.543(11) . ?
C37B C38B 1.544(9) . ?
C37B H37B 1.0000 . ?
C38B H38D 0.9800 . ?
C38B H38E 0.9800 . ?
C38B H38F 0.9800 . ?
C39B H39D 0.9800 . ?
C39B H39E 0.9800 . ?
C39B H39F 0.9800 . ?

loop_
_geom_torsion_atom_site_label_1
_geom_torsion_atom_site_label_2
_geom_torsion_atom_site_label_3
_geom_torsion_atom_site_label_4
_geom_torsion
_geom_torsion_site_symmetry_1
_geom_torsion_site_symmetry_2
_geom_torsion_site_symmetry_3
_geom_torsion_site_symmetry_4
_geom_torsion_publ_flag
C8B C2 C3 C4 178.60(14) . . . . ?
C1 C2 C3 C4 178.60(14) . . . . ?
C7 C2 C3 C4 -1.1(2) . . . . ?
C2 C3 C4 C5 1.0(2) . . . . ?
C3 C4 C5 C6 -0.6(3) . . . . ?
C4 C5 C6 C7 0.4(2) . . . . ?
C5 C6 C7 C1B -179.98(14) . . . . ?
C5 C6 C7 C8 -179.98(14) . . . . ?
C5 C6 C7 C2 -0.5(2) . . . . ?
C8B C2 C7 C1B 0.6(2) . . . . ?
C3 C2 C7 C1B -179.68(13) . . . . ?
C1 C2 C7 C8 0.6(2) . . . . ?
C3 C2 C7 C8 -179.68(13) . . . . ?
C8B C2 C7 C6 -178.87(13) . . . . ?
C1 C2 C7 C6 -178.87(13) . . . . ?
C3 C2 C7 C6 0.8(2) . . . . ?
C3 C2 C1 C14 -179.96(11) . . . . ?
C7 C2 C1 C14 -0.29(17) . . . . ?
C3 C2 C1 C18 1.6(2) . . . . ?
C7 C2 C1 C18 -178.70(13) . . . . ?
C6 C7 C8 C9 -179.68(11) . . . . ?
C2 C7 C8 C9 0.81(18) . . . . ?
C6 C7 C8 C20 1.9(2) . . . . ?
C2 C7 C8 C20 -177.62(13) . . . . ?
C7 C8 C9 C10 177.39(11) . . . . ?
C20 C8 C9 C10 -4.17(10) . . . . ?
C7 C8 C9 C14 -2.61(11) . . . . ?
C20 C8 C9 C14 175.83(10) . . . . ?
C8 C9 C10 C11 178.74(14) . . . . ?
C14 C9 C10 C11 -1.26(14) . . . . ?
C9 C10 C11 N1 179.22(15) . . . . ?
C9 C10 C11 C12 -1.5(3) . . . . ?
C10 C11 C12 C13 2.5(3) . . . . ?
N1 C11 C12 C13 -178.19(19) . . . . ?
C10 C11 C12 C16 -178.09(19) . . . . ?
N1 C11 C12 C16 1.3(3) . . . . ?
C11 C12 C13 C14 -0.7(3) . . . . ?
C16 C12 C13 C14 179.86(15) . . . . ?
C2 C1 C14 C13 178.48(11) . . . . ?
C18 C1 C14 C13 -3.09(10) . . . . ?
C2 C1 C14 C9 -1.52(11) . . . . ?
C18 C1 C14 C9 176.91(10) . . . . ?
C12 C13 C14 C1 177.96(15) . . . . ?
C12 C13 C14 C9 -2.04(15) . . . . ?
C10 C9 C14 C1 -177.03(6) . . . . ?
C8 C9 C14 C1 2.97(6) . . . . ?
C10 C9 C14 C13 2.97(6) . . . . ?
C8 C9 C14 C13 -177.03(6) . . . . ?
C10 C11 N1 C15 175.32(19) . . . . ?
C12 C11 N1 C15 -4.0(3) . . . . ?
C10 C11 N1 C17 -6.7(3) . . . . ?
C12 C11 N1 C17 174.0(2) . . . . ?
C11 N1 C15 O1 -177.4(2) . . . . ?
C17 N1 C15 O1 4.5(3) . . . . ?
C11 N1 C15 O2 3.0(3) . . . . ?
C17 N1 C15 O2 -175.08(19) . . . . ?
O1 C15 O2 C16 -178.6(2) . . . . ?
N1 C15 O2 C16 1.0(3) . . . . ?
C15 O2 C16 O3 177.6(2) . . . . ?
C15 O2 C16 C12 -3.5(3) . . . . ?
C13 C12 C16 O3 0.5(4) . . . . ?
C11 C12 C16 O3 -178.9(2) . . . . ?
C13 C12 C16 O2 -178.34(18) . . . . ?
C11 C12 C16 O2 2.2(3) . . . . ?
C6 C7 C1B C14B -179.59(12) . . . . ?
C2 C7 C1B C14B 0.91(19) . . . . ?
C6 C7 C1B C20 1.9(2) . . . . ?
C2 C7 C1B C20 -177.62(13) . . . . ?
C3 C2 C8B C18 1.6(2) . . . . ?
C7 C2 C8B C18 -178.70(13) . . . . ?
C3 C2 C8B C9B 178.63(12) . . . . ?
C7 C2 C8B C9B -1.70(17) . . . . ?
C2 C8B C9B C10B -178.56(12) . . . . ?
C18 C8B C9B C10B -1.63(10) . . . . ?
C2 C8B C9B C14B 1.44(12) . . . . ?
C18 C8B C9B C14B 178.37(10) . . . . ?
C14B C9B C10B C11B -0.1(14) . . . . ?
C8B C9B C10B C11B 179.9(14) . . . . ?
C9B C10B C11B C12B 0(3) . . . . ?
C9B C10B C11B N1B 179(2) . . . . ?
C10B C11B C12B C13B 0(4) . . . . ?
N1B C11B C12B C13B -179(2) . . . . ?
C10B C11B C12B C16B -179(2) . . . . ?
N1B C11B C12B C16B 2(4) . . . . ?
C11B C12B C13B C14B 0(3) . . . . ?
C16B C12B C13B C14B 179.0(15) . . . . ?
C7 C1B C14B C9B -1.19(13) . . . . ?
C20 C1B C14B C9B 177.39(10) . . . . ?
C7 C1B C14B C13B 178.81(13) . . . . ?
C20 C1B C14B C13B -2.61(10) . . . . ?
C10B C9B C14B C1B 180.00(10) . . . . ?
C8B C9B C14B C1B 0.00(10) . . . . ?
C10B C9B C14B C13B 0.00(10) . . . . ?
C8B C9B C14B C13B 180.00(10) . . . . ?
C12B C13B C14B C1B -179.8(15) . . . . ?
C12B C13B C14B C9B 0.2(15) . . . . ?
C12B C11B N1B C15B -2(4) . . . . ?
C10B C11B N1B C15B 179(2) . . . . ?
C12B C11B N1B C17B -179(2) . . . . ?
C10B C11B N1B C17B 2(4) . . . . ?
C11B N1B C15B O1B -180(3) . . . . ?
C17B N1B C15B O1B -2(4) . . . . ?
C11B N1B C15B O2B -1(4) . . . . ?
C17B N1B C15B O2B 176(2) . . . . ?
O1B C15B O2B C16B -177(2) . . . . ?
N1B C15B O2B C16B 4(4) . . . . ?
C15B O2B C16B O3B 174(3) . . . . ?
C15B O2B C16B C12B -3(4) . . . . ?
C13B C12B C16B O3B 3(4) . . . . ?
C11B C12B C16B O3B -177(3) . . . . ?
C13B C12B C16B O2B -179(2) . . . . ?
C11B C12B C16B O2B 0(4) . . . . ?
C19 Si1 C22 C24 -63.25(16) . . . . ?
C25 Si1 C22 C24 52.80(16) . . . . ?
C28 Si1 C22 C24 -177.55(14) . . . . ?
C19 Si1 C22 C23 59.51(18) . . . . ?
C25 Si1 C22 C23 175.56(15) . . . . ?
C28 Si1 C22 C23 -54.79(18) . . . . ?
C19 Si1 C25 C27 -65.45(17) . . . . ?
C22 Si1 C25 C27 179.81(15) . . . . ?
C28 Si1 C25 C27 53.09(18) . . . . ?
C19 Si1 C25 C26 166.15(16) . . . . ?
C22 Si1 C25 C26 51.41(19) . . . . ?
C28 Si1 C25 C26 -75.31(19) . . . . ?
C19 Si1 C28 C30 54.69(18) . . . . ?
C22 Si1 C28 C30 169.16(16) . . . . ?
C25 Si1 C28 C30 -65.09(18) . . . . ?
C19 Si1 C28 C29 -177.80(15) . . . . ?
C22 Si1 C28 C29 -63.33(17) . . . . ?
C25 Si1 C28 C29 62.42(18) . . . . ?
C21 Si2 C31 C33 89.6(6) . . . . ?
C37 Si2 C31 C33 -27.8(7) . . . . ?
C34 Si2 C31 C33 -159.7(6) . . . . ?
C21 Si2 C31 C32 -147.6(5) . . . . ?
C37 Si2 C31 C32 95.1(5) . . . . ?
C34 Si2 C31 C32 -36.8(7) . . . . ?
C31 Si2 C34 C36 177.8(6) . . . . ?
C21 Si2 C34 C36 -69.0(7) . . . . ?
C37 Si2 C34 C36 45.8(7) . . . . ?
C31 Si2 C34 C35 -58.6(7) . . . . ?
C21 Si2 C34 C35 54.5(7) . . . . ?
C37 Si2 C34 C35 169.3(6) . . . . ?
C31 Si2 C37 C39 159.1(4) . . . . ?
C21 Si2 C37 C39 42.9(4) . . . . ?
C31D Si2 C37 C39 171.4(8) . . . . ?
C34C Si2 C37 C39 -77.0(9) . . . . ?
C31C Si2 C37 C39 152.9(9) . . . . ?
C34 Si2 C37 C39 -68.2(5) . . . . ?
C34D Si2 C37 C39 -75.8(10) . . . . ?
C31 Si2 C37 C38 -74.9(3) . . . . ?
C21 Si2 C37 C38 168.96(19) . . . . ?
C31D Si2 C37 C38 -62.6(8) . . . . ?
C34C Si2 C37 C38 49.0(8) . . . . ?
C31C Si2 C37 C38 -81.1(8) . . . . ?
C34 Si2 C37 C38 57.8(3) . . . . ?
C34D Si2 C37 C38 50.2(10) . . . . ?
C21 Si2 C31C C33C 159.8(16) . . . . ?
C37 Si2 C31C C33C 46.3(19) . . . . ?
C34C Si2 C31C C33C -88.3(18) . . . . ?
C21 Si2 C31C C32C -71.9(16) . . . . ?
C37 Si2 C31C C32C 174.5(14) . . . . ?
C34C Si2 C31C C32C 40.0(19) . . . . ?
C21 Si2 C31D C33D 67(2) . . . . ?
C37 Si2 C31D C33D -56.6(19) . . . . ?
C34D Si2 C31D C33D -174(2) . . . . ?
C21 Si2 C31D C32D -48(2) . . . . ?
C37 Si2 C31D C32D -171.1(16) . . . . ?
C34D Si2 C31D C32D 71(2) . . . . ?
C21 Si2 C34C C36C 166.8(17) . . . . ?
C37 Si2 C34C C36C -72.1(19) . . . . ?
C31C Si2 C34C C36C 57(2) . . . . ?
C21 Si2 C34C C35C -66.0(17) . . . . ?
C37 Si2 C34C C35C 55.1(17) . . . . ?
C31C Si2 C34C C35C -175.8(15) . . . . ?
C21 Si2 C34D C36D 169.1(17) . . . . ?
C37 Si2 C34D C36D -73(2) . . . . ?
C31D Si2 C34D C36D 45(2) . . . . ?
C21 Si2 C34D C35D 57.3(18) . . . . ?
C37 Si2 C34D C35D 175.2(14) . . . . ?
C31D Si2 C34D C35D -67.2(19) . . . . ?
C21 Si2B C37B C39B -54.9(7) . . . . ?
C34B Si2B C37B C39B -178.1(7) . . . . ?
C31B Si2B C37B C39B 65.2(7) . . . . ?
C21 Si2B C37B C38B 66.1(5) . . . . ?
C34B Si2B C37B C38B -57.0(5) . . . . ?
C31B Si2B C37B C38B -173.8(4) . . . . ?
